data_1549717
loop_
_publ_author_name
'Zhang, Yiwen'
'Su, Kongzhao'
'Hao, Miao'
'Liu, Lin'
'Han, Zheng-Bo'
'Yuan, Daqiang'

_publ_section_title
;
 Two metal--organic frameworks based on pyridyl--tricarboxylate ligands as
 size-selective catalysts for solvent-free cyanosilylation reaction
;
_journal_issue 39
_journal_name_full CrystEngComm
_journal_page_first 6070
_journal_paper_doi 10.1039/C8CE00694F
_journal_volume 20
_journal_year 2018
_chemical_formula_sum 'C39.5 H48.9 N6.5 O16.2 Zn2'
_chemical_formula_weight 1004.69
_space_group_crystal_system monoclinic
_space_group_IT_number 15
_space_group_name_Hall '-C 2yc'
_space_group_name_H-M_alt 'C 1 2/c 1'
_symmetry_space_group_name_Hall '-C 2yc'
_symmetry_space_group_name_H-M 'C 1 2/c 1'
_atom_sites_solution_hydrogens geom
_audit_creation_method SHELXL-2017/1
_audit_update_record
;
2018-07-05 deposited with the CCDC.
2018-07-23 downloaded from the CCDC.
;
_cell_angle_alpha 90
_cell_angle_beta 114.178(3)
_cell_angle_gamma 90
_cell_formula_units_Z 8
_cell_length_a 25.386(3)
_cell_length_b 25.150(3)
_cell_length_c 17.6282(17)
_cell_measurement_reflns_used 3120
_cell_measurement_temperature 173(2)
_cell_measurement_theta_max 24.67
_cell_measurement_theta_min 3.02
_cell_volume 10268(2)
_computing_structure_refinement 'SHELXL-2017/1 (Sheldrick, 2017)'
_diffrn_ambient_temperature 173(2)
_diffrn_measured_fraction_theta_full 0.977
_diffrn_measured_fraction_theta_max 0.977
_diffrn_measurement_device_type 'CCD area detector'
_diffrn_measurement_method 'phi and omega scans'
_diffrn_radiation_monochromator graphite
_diffrn_radiation_source 'sealed tube'
_diffrn_radiation_type MoK\a
_diffrn_radiation_wavelength 0.71073
_diffrn_reflns_av_R_equivalents 0.1680
_diffrn_reflns_av_unetI/netI 0.1644
_diffrn_reflns_Laue_measured_fraction_full 0.977
_diffrn_reflns_Laue_measured_fraction_max 0.977
_diffrn_reflns_limit_h_max 30
_diffrn_reflns_limit_h_min -30
_diffrn_reflns_limit_k_max 29
_diffrn_reflns_limit_k_min -29
_diffrn_reflns_limit_l_max 20
_diffrn_reflns_limit_l_min -20
_diffrn_reflns_number 27927
_diffrn_reflns_point_group_measured_fraction_full 0.977
_diffrn_reflns_point_group_measured_fraction_max 0.977
_diffrn_reflns_theta_full 25.046
_diffrn_reflns_theta_max 25.046
_diffrn_reflns_theta_min 3.007
_exptl_absorpt_coefficient_mu 1.002
_exptl_absorpt_correction_T_max 1.00000
_exptl_absorpt_correction_T_min 0.44967
_exptl_absorpt_correction_type multi-scan
_exptl_absorpt_process_details sadabs
_exptl_crystal_colour colourless
_exptl_crystal_density_diffrn 1.300
_exptl_crystal_description needle
_exptl_crystal_F_000 4168
_exptl_crystal_size_max 0.358
_exptl_crystal_size_mid 0.324
_exptl_crystal_size_min 0.268
_refine_diff_density_max 0.579
_refine_diff_density_min -1.067
_refine_diff_density_rms 0.102
_refine_ls_extinction_method none
_refine_ls_goodness_of_fit_ref 1.005
_refine_ls_hydrogen_treatment constr
_refine_ls_matrix_type full
_refine_ls_number_parameters 398
_refine_ls_number_reflns 8893
_refine_ls_number_restraints 0
_refine_ls_restrained_S_all 1.005
_refine_ls_R_factor_all 0.1643
_refine_ls_R_factor_gt 0.0798
_refine_ls_shift/su_max 0.000
_refine_ls_shift/su_mean 0.000
_refine_ls_structure_factor_coef Fsqd
_refine_ls_weighting_details 'w=1/[\s^2^(Fo^2^)+(0.1184P)^2^] where P=(Fo^2^+2Fc^2^)/3'
_refine_ls_weighting_scheme calc
_refine_ls_wR_factor_gt 0.2117
_refine_ls_wR_factor_ref 0.2465
_reflns_Friedel_coverage 0.000
_reflns_number_gt 4111
_reflns_number_total 8893
_reflns_threshold_expression 'I > 2\s(I)'
_cod_data_source_file c8ce00694f2.cif
_cod_data_source_block FJI-Y7
_cod_depositor_comments 'Adding full bibliography for 1549717--1549718.cif.'
_cod_original_cell_volume 10267.7(18)
_cod_original_formula_sum 'C39.50 H48.90 N6.50 O16.20 Zn2'
_cod_database_code 1549717
_shelx_shelxl_version_number 2017/1
_shelx_space_group_comment
;
The symmetry employed for this shelxl refinement is uniquely defined
by the following loop, which should always be used as a source of
symmetry information in preference to the above space-group names.
They are only intended as comments.
;
_shelx_estimated_absorpt_t_min 0.716
_shelx_estimated_absorpt_t_max 0.775

loop_
_space_group_symop_operation_xyz
'x, y, z'
'-x, y, -z+1/2'
'x+1/2, y+1/2, z'
'-x+1/2, y+1/2, -z+1/2'
'-x, -y, -z'
'x, -y, z-1/2'
'-x+1/2, -y+1/2, -z'
'x+1/2, -y+1/2, z-1/2'

loop_
_atom_site_label
_atom_site_type_symbol
_atom_site_fract_x
_atom_site_fract_y
_atom_site_fract_z
_atom_site_U_iso_or_equiv
_atom_site_adp_type
_atom_site_occupancy
_atom_site_site_symmetry_order
_atom_site_calc_flag
_atom_site_refinement_flags_posn
_atom_site_refinement_flags_adp
_atom_site_refinement_flags_occupancy
Zn1 Zn -0.25175(3) 0.14361(4) 0.24273(5) 0.0338(3) Uani 1 1 d . . .
Zn2 Zn 0.000000 0.44679(5) 0.250000 0.0332(4) Uani 1 2 d S T P
Zn3 Zn 0.000000 0.15772(5) 0.750000 0.0311(4) Uani 1 2 d S T P
C1 C 0.1572(3) 0.2923(4) 0.7143(5) 0.039(2) Uani 1 1 d . . .
C2 C 0.0965(3) 0.2678(3) 0.6702(5) 0.032(2) Uani 1 1 d . . .
C3 C 0.0601(3) 0.2820(3) 0.5900(5) 0.037(2) Uani 1 1 d . . .
H3 H 0.072358 0.306196 0.559213 0.044 Uiso 1 1 calc R U .
C4 C 0.0044(4) 0.2596(3) 0.5551(5) 0.038(2) Uani 1 1 d . . .
C5 C -0.0103(3) 0.2257(3) 0.6040(5) 0.034(2) Uani 1 1 d . . .
H5 H -0.048184 0.211257 0.581216 0.041 Uiso 1 1 calc R U .
C6 C 0.0781(4) 0.2325(3) 0.7143(5) 0.035(2) Uani 1 1 d . . .
H6 H 0.103904 0.223183 0.769196 0.042 Uiso 1 1 calc R U .
C7 C -0.0364(3) 0.2716(3) 0.4684(5) 0.037(2) Uani 1 1 d . . .
C8 C -0.0841(4) 0.2380(3) 0.4270(5) 0.041(2) Uani 1 1 d . . .
H8 H -0.090008 0.208160 0.455719 0.050 Uiso 1 1 calc R U .
C9 C -0.1227(3) 0.2474(4) 0.3451(5) 0.042(2) Uani 1 1 d . . .
C10 C -0.1138(3) 0.2903(3) 0.3040(5) 0.039(2) Uani 1 1 d . . .
H10 H -0.139674 0.296473 0.247854 0.047 Uiso 1 1 calc R U .
C11 C -0.0680(3) 0.3248(3) 0.3421(5) 0.038(2) Uani 1 1 d . . .
C12 C -0.0296(3) 0.3149(3) 0.4254(5) 0.038(2) Uani 1 1 d . . .
H12 H 0.001678 0.338635 0.452400 0.045 Uiso 1 1 calc R U .
C13 C -0.1711(4) 0.2097(4) 0.3020(7) 0.048(2) Uani 1 1 d . . .
C14 C -0.0590(4) 0.3704(4) 0.2943(5) 0.045(2) Uani 1 1 d . . .
C15 C -0.4125(4) 0.0125(3) 0.2788(6) 0.048(3) Uani 1 1 d . . .
C16 C -0.3532(3) 0.0387(3) 0.3222(5) 0.038(2) Uani 1 1 d . . .
C17 C -0.3199(3) 0.0294(3) 0.4059(5) 0.035(2) Uani 1 1 d . . .
H17 H -0.334631 0.009001 0.438306 0.042 Uiso 1 1 calc R U .
C18 C -0.2625(3) 0.0512(3) 0.4426(5) 0.037(2) Uani 1 1 d . . .
C19 C -0.2463(3) 0.0834(3) 0.3937(4) 0.034(2) Uani 1 1 d . . .
H19 H -0.209094 0.099200 0.417434 0.040 Uiso 1 1 calc R U .
C20 C -0.3320(3) 0.0717(3) 0.2794(5) 0.035(2) Uani 1 1 d . . .
H20 H -0.355499 0.078770 0.222578 0.043 Uiso 1 1 calc R U .
C21 C -0.2241(3) 0.0412(3) 0.5327(4) 0.0305(19) Uani 1 1 d . . .
C22 C -0.1773(3) 0.0747(3) 0.5730(5) 0.039(2) Uani 1 1 d . . .
H22 H -0.171471 0.104771 0.544713 0.047 Uiso 1 1 calc R U .
C23 C -0.1390(3) 0.0644(3) 0.6547(5) 0.0311(19) Uani 1 1 d . . .
C24 C -0.1478(3) 0.0212(3) 0.6960(5) 0.040(2) Uani 1 1 d . . .
H24 H -0.120838 0.013603 0.751031 0.048 Uiso 1 1 calc R U .
C25 C -0.1958(3) -0.0116(3) 0.6581(5) 0.038(2) Uani 1 1 d . . .
C26 C -0.2325(3) -0.0019(3) 0.5737(5) 0.039(2) Uani 1 1 d . . .
H26 H -0.263463 -0.025627 0.545244 0.047 Uiso 1 1 calc R U .
C27 C -0.0885(3) 0.1003(3) 0.6957(5) 0.034(2) Uani 1 1 d . . .
C28 C -0.2043(4) -0.0596(4) 0.7030(6) 0.056(3) Uani 1 1 d . . .
N1 N 0.0252(2) 0.2110(2) 0.6825(4) 0.0317(16) Uani 1 1 d . . .
N2 N -0.2804(3) 0.0942(3) 0.3132(4) 0.0361(18) Uani 1 1 d . . .
O1 O 0.1715(2) 0.3248(2) 0.6715(3) 0.0396(14) Uani 1 1 d . . .
O2 O 0.1878(3) 0.2786(3) 0.7850(4) 0.075(2) Uani 1 1 d . . .
O3 O -0.0122(2) 0.3970(2) 0.3303(3) 0.0457(16) Uani 1 1 d . . .
O4 O -0.0948(3) 0.3788(3) 0.2249(4) 0.089(3) Uani 1 1 d . . .
O5 O -0.1990(3) 0.2110(3) 0.2253(4) 0.0604(19) Uani 1 1 d . . .
O6 O -0.1826(2) 0.1759(2) 0.3471(4) 0.0500(17) Uani 1 1 d . . .
O7 O -0.4317(2) -0.0123(2) 0.3257(3) 0.0404(15) Uani 1 1 d . . .
O8 O -0.4366(3) 0.0168(3) 0.2018(4) 0.071(2) Uani 1 1 d . . .
O9 O -0.2452(2) -0.0904(2) 0.6632(3) 0.0451(16) Uani 1 1 d . . .
O10 O -0.1712(3) -0.0656(3) 0.7764(4) 0.096(3) Uani 1 1 d . . .
O11 O -0.0532(2) 0.0908(2) 0.7701(3) 0.0511(18) Uani 1 1 d . . .
O12 O -0.0796(2) 0.1385(2) 0.6546(3) 0.0400(14) Uani 1 1 d . . .

loop_
_atom_site_aniso_label
_atom_site_aniso_U_11
_atom_site_aniso_U_22
_atom_site_aniso_U_33
_atom_site_aniso_U_23
_atom_site_aniso_U_13
_atom_site_aniso_U_12
Zn1 0.0258(5) 0.0418(6) 0.0257(5) -0.0040(4) 0.0022(4) 0.0027(5)
Zn2 0.0302(7) 0.0282(8) 0.0296(8) 0.000 0.0004(6) 0.000
Zn3 0.0271(7) 0.0290(8) 0.0276(7) 0.000 0.0015(6) 0.000
C1 0.026(4) 0.056(6) 0.025(5) 0.015(4) 0.001(4) -0.009(4)
C2 0.025(4) 0.030(5) 0.040(5) -0.003(4) 0.011(4) -0.007(4)
C3 0.029(4) 0.044(6) 0.027(5) -0.009(4) 0.003(4) -0.003(4)
C4 0.043(5) 0.026(5) 0.038(5) 0.006(4) 0.010(4) -0.009(4)
C5 0.026(4) 0.032(5) 0.041(5) -0.002(4) 0.011(4) -0.006(4)
C6 0.042(5) 0.028(5) 0.025(4) 0.001(4) 0.004(4) -0.001(4)
C7 0.028(4) 0.039(5) 0.037(5) 0.004(4) 0.006(4) -0.011(4)
C8 0.044(5) 0.037(5) 0.039(5) 0.009(4) 0.013(4) -0.008(4)
C9 0.026(4) 0.045(6) 0.036(5) -0.002(4) -0.005(4) -0.007(4)
C10 0.033(5) 0.044(5) 0.027(5) 0.001(4) -0.002(4) -0.010(4)
C11 0.034(5) 0.041(5) 0.040(5) 0.006(4) 0.016(4) 0.009(4)
C12 0.029(4) 0.044(5) 0.030(5) -0.001(4) 0.003(4) -0.008(4)
C13 0.041(5) 0.033(6) 0.066(7) -0.005(5) 0.018(5) 0.006(5)
C14 0.039(5) 0.050(6) 0.036(5) 0.011(4) 0.006(4) -0.002(4)
C15 0.035(5) 0.030(5) 0.057(7) -0.008(5) -0.004(5) -0.010(4)
C16 0.025(4) 0.049(6) 0.025(5) -0.007(4) -0.008(4) 0.002(4)
C17 0.036(5) 0.029(5) 0.041(5) 0.005(4) 0.015(4) -0.006(4)
C18 0.026(4) 0.035(5) 0.039(5) 0.000(4) 0.002(4) 0.003(4)
C19 0.032(4) 0.039(5) 0.018(4) -0.001(4) -0.001(4) -0.002(4)
C20 0.036(5) 0.047(6) 0.015(4) -0.006(4) 0.002(4) -0.012(4)
C21 0.023(4) 0.031(5) 0.029(4) 0.007(4) 0.003(3) 0.010(4)
C22 0.047(5) 0.029(5) 0.036(5) -0.002(4) 0.010(4) -0.012(4)
C23 0.035(4) 0.021(4) 0.031(5) 0.000(3) 0.007(4) -0.005(4)
C24 0.038(5) 0.045(6) 0.033(5) 0.002(4) 0.010(4) -0.006(4)
C25 0.039(5) 0.043(5) 0.030(5) 0.015(4) 0.012(4) 0.000(4)
C26 0.029(4) 0.045(6) 0.042(5) 0.006(4) 0.014(4) -0.009(4)
C27 0.029(4) 0.032(5) 0.035(5) -0.014(4) 0.006(4) -0.004(4)
C28 0.043(5) 0.058(7) 0.054(7) 0.010(5) 0.008(5) -0.017(5)
N1 0.020(3) 0.031(4) 0.034(4) -0.001(3) 0.001(3) -0.005(3)
N2 0.033(4) 0.039(4) 0.024(4) 0.005(3) 0.000(3) 0.000(3)
O1 0.032(3) 0.050(4) 0.033(3) 0.003(3) 0.008(3) -0.002(3)
O2 0.047(4) 0.099(6) 0.049(4) 0.031(4) -0.012(3) -0.037(4)
O3 0.042(4) 0.039(4) 0.040(4) 0.005(3) 0.001(3) -0.007(3)
O4 0.075(5) 0.102(6) 0.047(4) 0.025(4) -0.017(4) -0.040(5)
O5 0.039(4) 0.084(5) 0.044(4) -0.016(4) 0.002(3) -0.021(4)
O6 0.023(3) 0.042(4) 0.071(5) 0.004(3) 0.006(3) -0.006(3)
O7 0.040(3) 0.036(4) 0.036(3) -0.006(3) 0.007(3) -0.018(3)
O8 0.062(4) 0.085(5) 0.036(4) 0.002(4) -0.008(3) -0.025(4)
O9 0.041(4) 0.055(4) 0.038(3) 0.000(3) 0.015(3) -0.021(3)
O10 0.093(6) 0.112(7) 0.053(5) 0.045(5) 0.000(4) -0.055(5)
O11 0.046(4) 0.047(4) 0.031(4) 0.004(3) -0.013(3) -0.019(3)
O12 0.045(3) 0.034(3) 0.030(3) 0.000(3) 0.005(3) -0.018(3)

loop_
_atom_type_symbol
_atom_type_description
_atom_type_scat_dispersion_real
_atom_type_scat_dispersion_imag
_atom_type_scat_source
C C 0.0033 0.0016 'International Tables Vol C Tables 4.2.6.8 and 6.1.1.4'
H H 0.0000 0.0000 'International Tables Vol C Tables 4.2.6.8 and 6.1.1.4'
N N 0.0061 0.0033 'International Tables Vol C Tables 4.2.6.8 and 6.1.1.4'
O O 0.0106 0.0060 'International Tables Vol C Tables 4.2.6.8 and 6.1.1.4'
Zn Zn 0.2839 1.4301 'International Tables Vol C Tables 4.2.6.8 and 6.1.1.4'

loop_
_geom_angle_atom_site_label_1
_geom_angle_atom_site_label_2
_geom_angle_atom_site_label_3
_geom_angle
_geom_angle_site_symmetry_1
_geom_angle_site_symmetry_3
O9 Zn1 O1 99.5(2) 6 8_455
O9 Zn1 N2 99.7(3) 6 .
O1 Zn1 N2 97.0(2) 8_455 .
O9 Zn1 O6 126.2(2) 6 .
O1 Zn1 O6 129.9(2) 8_455 .
N2 Zn1 O6 94.5(3) . .
O9 Zn1 O5 100.5(3) 6 .
O1 Zn1 O5 95.5(2) 8_455 .
N2 Zn1 O5 154.0(2) . .
O6 Zn1 O5 60.2(2) . .
O9 Zn1 C13 116.6(3) 6 .
O1 Zn1 C13 114.7(3) 8_455 .
N2 Zn1 C13 124.8(3) . .
O6 Zn1 C13 30.6(3) . .
O5 Zn1 C13 29.6(3) . .
O7 Zn2 O7 117.7(3) 3 4_455
O7 Zn2 O3 116.9(2) 3 2
O7 Zn2 O3 101.2(2) 4_455 2
O7 Zn2 O3 101.2(2) 3 .
O7 Zn2 O3 116.9(2) 4_455 .
O3 Zn2 O3 102.8(3) 2 .
N1 Zn3 N1 98.8(4) 2_556 .
N1 Zn3 O12 100.9(2) 2_556 .
N1 Zn3 O12 96.4(2) . .
N1 Zn3 O12 96.4(2) 2_556 2_556
N1 Zn3 O12 100.9(2) . 2_556
O12 Zn3 O12 153.2(3) . 2_556
N1 Zn3 O11 156.3(2) 2_556 2_556
N1 Zn3 O11 92.7(2) . 2_556
O12 Zn3 O11 98.2(2) . 2_556
O12 Zn3 O11 60.9(2) 2_556 2_556
N1 Zn3 O11 92.7(2) 2_556 .
N1 Zn3 O11 156.3(2) . .
O12 Zn3 O11 60.9(2) . .
O12 Zn3 O11 98.2(2) 2_556 .
O11 Zn3 O11 84.5(3) 2_556 .
N1 Zn3 C27 126.6(3) 2_556 2_556
N1 Zn3 C27 98.9(3) . 2_556
O12 Zn3 C27 126.4(3) . 2_556
O12 Zn3 C27 30.6(2) 2_556 2_556
O11 Zn3 C27 30.3(2) 2_556 2_556
O11 Zn3 C27 90.6(2) . 2_556
N1 Zn3 C27 98.8(3) 2_556 .
N1 Zn3 C27 126.6(3) . .
O12 Zn3 C27 30.6(2) . .
O12 Zn3 C27 126.4(3) 2_556 .
O11 Zn3 C27 90.6(2) 2_556 .
O11 Zn3 C27 30.3(2) . .
C27 Zn3 C27 109.6(4) 2_556 .
O2 C1 O1 125.1(8) . .
O2 C1 C2 119.3(8) . .
O1 C1 C2 115.6(7) . .
C6 C2 C3 120.2(7) . .
C6 C2 C1 118.2(7) . .
C3 C2 C1 121.6(7) . .
C2 C3 C4 118.4(8) . .
C2 C3 H3 120.8 . .
C4 C3 H3 120.8 . .
C5 C4 C3 117.2(7) . .
C5 C4 C7 121.4(7) . .
C3 C4 C7 121.4(7) . .
N1 C5 C4 125.0(7) . .
N1 C5 H5 117.5 . .
C4 C5 H5 117.5 . .
N1 C6 C2 122.5(7) . .
N1 C6 H6 118.8 . .
C2 C6 H6 118.8 . .
C12 C7 C8 117.7(7) . .
C12 C7 C4 122.4(7) . .
C8 C7 C4 119.9(7) . .
C9 C8 C7 121.6(8) . .
C9 C8 H8 119.2 . .
C7 C8 H8 119.2 . .
C10 C9 C8 119.0(7) . .
C10 C9 C13 120.8(8) . .
C8 C9 C13 120.2(8) . .
C9 C10 C11 121.7(7) . .
C9 C10 H10 119.2 . .
C11 C10 H10 119.2 . .
C10 C11 C12 118.6(8) . .
C10 C11 C14 120.0(7) . .
C12 C11 C14 121.4(8) . .
C7 C12 C11 121.5(7) . .
C7 C12 H12 119.3 . .
C11 C12 H12 119.3 . .
O5 C13 O6 121.4(9) . .
O5 C13 C9 121.4(9) . .
O6 C13 C9 117.2(9) . .
O5 C13 Zn1 63.9(5) . .
O6 C13 Zn1 57.5(4) . .
C9 C13 Zn1 174.6(8) . .
O4 C14 O3 124.9(9) . .
O4 C14 C11 118.6(8) . .
O3 C14 C11 116.5(7) . .
O8 C15 O7 126.8(8) . .
O8 C15 C16 116.9(9) . .
O7 C15 C16 116.3(8) . .
C20 C16 C17 118.8(7) . .
C20 C16 C15 120.9(7) . .
C17 C16 C15 120.3(9) . .
C16 C17 C18 118.4(8) . .
C16 C17 H17 120.8 . .
C18 C17 H17 120.8 . .
C19 C18 C17 117.0(7) . .
C19 C18 C21 122.4(7) . .
C17 C18 C21 120.5(8) . .
N2 C19 C18 123.7(7) . .
N2 C19 H19 118.1 . .
C18 C19 H19 118.1 . .
N2 C20 C16 123.5(7) . .
N2 C20 H20 118.3 . .
C16 C20 H20 118.3 . .
C26 C21 C22 119.7(7) . .
C26 C21 C18 121.1(7) . .
C22 C21 C18 119.0(7) . .
C21 C22 C23 120.2(8) . .
C21 C22 H22 119.9 . .
C23 C22 H22 119.9 . .
C24 C23 C22 119.9(7) . .
C24 C23 C27 121.0(7) . .
C22 C23 C27 119.1(7) . .
C23 C24 C25 120.8(7) . .
C23 C24 H24 119.6 . .
C25 C24 H24 119.6 . .
C24 C25 C26 118.2(7) . .
C24 C25 C28 120.5(7) . .
C26 C25 C28 121.0(8) . .
C21 C26 C25 120.9(7) . .
C21 C26 H26 119.6 . .
C25 C26 H26 119.6 . .
O11 C27 O12 120.8(7) . .
O11 C27 C23 119.3(8) . .
O12 C27 C23 119.8(7) . .
O11 C27 Zn3 64.7(4) . .
O12 C27 Zn3 56.2(4) . .
C23 C27 Zn3 172.8(6) . .
O10 C28 O9 124.4(9) . .
O10 C28 C25 117.9(8) . .
O9 C28 C25 117.6(8) . .
C6 N1 C5 116.7(7) . .
C6 N1 Zn3 121.1(5) . .
C5 N1 Zn3 122.2(5) . .
C20 N2 C19 118.4(7) . .
C20 N2 Zn1 120.6(5) . .
C19 N2 Zn1 121.0(5) . .
C1 O1 Zn1 109.1(5) . 8_556
C14 O3 Zn2 110.8(5) . .
C13 O5 Zn1 86.4(6) . .
C13 O6 Zn1 91.9(5) . .
C15 O7 Zn2 106.1(5) . 3_445
C28 O9 Zn1 108.0(6) . 6_556
C27 O11 Zn3 85.0(5) . .
C27 O12 Zn3 93.2(4) . .

loop_
_geom_bond_atom_site_label_1
_geom_bond_atom_site_label_2
_geom_bond_distance
_geom_bond_site_symmetry_2
Zn1 O9 1.995(6) 6
Zn1 O1 1.999(5) 8_455
Zn1 N2 2.086(7) .
Zn1 O6 2.116(5) .
Zn1 O5 2.257(7) .
Zn1 C13 2.507(9) .
Zn2 O7 1.987(5) 3
Zn2 O7 1.987(5) 4_455
Zn2 O3 2.007(6) 2
Zn2 O3 2.007(6) .
Zn3 N1 2.060(7) 2_556
Zn3 N1 2.060(7) .
Zn3 O12 2.088(5) .
Zn3 O12 2.088(5) 2_556
Zn3 O11 2.276(6) 2_556
Zn3 O11 2.276(6) .
Zn3 C27 2.508(8) 2_556
Zn3 C27 2.508(8) .
C1 O2 1.218(9) .
C1 O1 1.263(9) .
C1 C2 1.541(10) .
C2 C6 1.380(11) .
C2 C3 1.382(10) .
C3 C4 1.408(10) .
C3 H3 0.9500 .
C4 C5 1.368(10) .
C4 C7 1.484(10) .
C5 N1 1.356(9) .
C5 H5 0.9500 .
C6 N1 1.340(9) .
C6 H6 0.9500 .
C7 C12 1.377(11) .
C7 C8 1.410(10) .
C8 C9 1.394(10) .
C8 H8 0.9500 .
C9 C10 1.369(11) .
C9 C13 1.492(11) .
C10 C11 1.384(11) .
C10 H10 0.9500 .
C11 C12 1.414(10) .
C11 C14 1.495(12) .
C12 H12 0.9500 .
C13 O5 1.242(10) .
C13 O6 1.276(11) .
C14 O4 1.206(9) .
C14 O3 1.281(10) .
C15 O8 1.245(10) .
C15 O7 1.282(11) .
C15 C16 1.529(11) .
C16 C20 1.372(11) .
C16 C17 1.388(10) .
C17 C18 1.441(10) .
C17 H17 0.9500 .
C18 C19 1.362(11) .
C18 C21 1.506(10) .
C19 N2 1.352(9) .
C19 H19 0.9500 .
C20 N2 1.323(9) .
C20 H20 0.9500 .
C21 C26 1.368(10) .
C21 C22 1.390(10) .
C22 C23 1.393(10) .
C22 H22 0.9500 .
C23 C24 1.376(11) .
C23 C27 1.491(10) .
C24 C25 1.393(11) .
C24 H24 0.9500 .
C25 C26 1.416(10) .
C25 C28 1.508(12) .
C26 H26 0.9500 .
C27 O11 1.270(9) .
C27 O12 1.279(9) .
C28 O10 1.229(10) .
C28 O9 1.254(10) .

loop_
_geom_torsion_atom_site_label_1
_geom_torsion_atom_site_label_2
_geom_torsion_atom_site_label_3
_geom_torsion_atom_site_label_4
_geom_torsion
_geom_torsion_site_symmetry_4
O2 C1 C2 C6 2.6(13) .
O1 C1 C2 C6 -179.0(8) .
O2 C1 C2 C3 180.0(9) .
O1 C1 C2 C3 -1.6(12) .
C6 C2 C3 C4 0.0(12) .
C1 C2 C3 C4 -177.4(8) .
C2 C3 C4 C5 1.0(12) .
C2 C3 C4 C7 -178.0(8) .
C3 C4 C5 N1 -1.7(13) .
C7 C4 C5 N1 177.2(8) .
C3 C2 C6 N1 -0.4(13) .
C1 C2 C6 N1 177.1(7) .
C5 C4 C7 C12 162.7(8) .
C3 C4 C7 C12 -18.4(13) .
C5 C4 C7 C8 -17.4(13) .
C3 C4 C7 C8 161.5(8) .
C12 C7 C8 C9 1.0(13) .
C4 C7 C8 C9 -178.9(8) .
C7 C8 C9 C10 0.2(14) .
C7 C8 C9 C13 177.2(8) .
C8 C9 C10 C11 -1.0(14) .
C13 C9 C10 C11 -178.0(8) .
C9 C10 C11 C12 0.5(13) .
C9 C10 C11 C14 178.5(8) .
C8 C7 C12 C11 -1.6(13) .
C4 C7 C12 C11 178.3(8) .
C10 C11 C12 C7 0.9(13) .
C14 C11 C12 C7 -177.1(8) .
C10 C9 C13 O5 11.3(14) .
C8 C9 C13 O5 -165.6(9) .
C10 C9 C13 O6 -168.9(8) .
C8 C9 C13 O6 14.2(13) .
C10 C11 C14 O4 6.0(14) .
C12 C11 C14 O4 -176.1(9) .
C10 C11 C14 O3 -172.2(8) .
C12 C11 C14 O3 5.8(13) .
O8 C15 C16 C20 9.3(13) .
O7 C15 C16 C20 -171.8(8) .
O8 C15 C16 C17 -170.6(8) .
O7 C15 C16 C17 8.3(12) .
C20 C16 C17 C18 -5.0(12) .
C15 C16 C17 C18 174.9(8) .
C16 C17 C18 C19 5.1(12) .
C16 C17 C18 C21 -178.7(7) .
C17 C18 C19 N2 -2.2(12) .
C21 C18 C19 N2 -178.3(7) .
C17 C16 C20 N2 1.9(13) .
C15 C16 C20 N2 -178.0(8) .
C19 C18 C21 C26 -160.6(8) .
C17 C18 C21 C26 23.4(12) .
C19 C18 C21 C22 15.5(12) .
C17 C18 C21 C22 -160.5(8) .
C26 C21 C22 C23 0.3(13) .
C18 C21 C22 C23 -175.8(8) .
C21 C22 C23 C24 -0.7(13) .
C21 C22 C23 C27 178.7(7) .
C22 C23 C24 C25 -2.2(13) .
C27 C23 C24 C25 178.5(8) .
C23 C24 C25 C26 5.2(13) .
C23 C24 C25 C28 178.4(8) .
C22 C21 C26 C25 3.0(13) .
C18 C21 C26 C25 179.0(8) .
C24 C25 C26 C21 -5.7(13) .
C28 C25 C26 C21 -178.8(8) .
C24 C23 C27 O11 -0.2(12) .
C22 C23 C27 O11 -179.5(8) .
C24 C23 C27 O12 176.3(8) .
C22 C23 C27 O12 -3.1(12) .
C24 C25 C28 O10 7.5(15) .
C26 C25 C28 O10 -179.5(10) .
C24 C25 C28 O9 -173.5(9) .
C26 C25 C28 O9 -0.5(14) .
C2 C6 N1 C5 -0.2(12) .
C2 C6 N1 Zn3 179.1(6) .
C4 C5 N1 C6 1.3(12) .
C4 C5 N1 Zn3 -178.0(6) .
C16 C20 N2 C19 1.3(13) .
C16 C20 N2 Zn1 179.7(6) .
C18 C19 N2 C20 -1.0(12) .
C18 C19 N2 Zn1 -179.5(6) .
O2 C1 O1 Zn1 -6.5(12) 8_556
C2 C1 O1 Zn1 175.2(6) 8_556
O4 C14 O3 Zn2 -9.1(13) .
C11 C14 O3 Zn2 168.9(6) .
O6 C13 O5 Zn1 1.1(9) .
C9 C13 O5 Zn1 -179.1(8) .
O5 C13 O6 Zn1 -1.2(9) .
C9 C13 O6 Zn1 179.0(7) .
O8 C15 O7 Zn2 10.1(12) 3_445
C16 C15 O7 Zn2 -168.8(6) 3_445
O10 C28 O9 Zn1 6.7(14) 6_556
C25 C28 O9 Zn1 -172.2(7) 6_556
O12 C27 O11 Zn3 -3.2(8) .
C23 C27 O11 Zn3 173.2(7) .
O11 C27 O12 Zn3 3.5(8) .
C23 C27 O12 Zn3 -172.9(7) .
